data_1504343
loop_
_publ_author_name
'Crosignani, Stefano'
'Page, Patrick'
'Missotten, Marc'
'Colovray, V\'eronique'
'Cleva, Christophe'
'Arrighi, Jean-Fran\,cois'
'Atherall, John'
'Macritchie, Jackie'
'Martin, Thierry'
'Humbert, Yves'
'Gaudet, Maril\`ene'
'Pupowicz, Doris'
'Maio, Maurizio'
'Pittet, Pierre-Andr\'e'
'Golzio, Lucia'
'Giachetti, Claudio'
'Rocha, Cynthia'
'Bernardinelli, G\'erald'
'Filinchuk, Yaroslav'
'Scheer, Alexander'
'Schwarz, Matthias K.'
'Chollet, Andr\'e'

_publ_contact_author_email gerald.bernardinelli@cryst.unige.ch
_publ_contact_author_fax '+41 22 379 61 08'
_publ_contact_author_phone '+41 22 379 62 02'
_publ_section_title
;
 Discovery of a new class of potent, selective, and orally bioavailable
 CRTH2 (DP2) receptor antagonists for the treatment of allergic
 inflammatory diseases.
;
_journal_issue 7
_journal_name_full 'Journal of medicinal chemistry'
_journal_page_first 2227
_journal_page_last 2243
_journal_paper_doi 10.1021/jm701383e
_journal_volume 51
_journal_year 2008
_chemical_absolute_configuration ad
_chemical_formula_moiety 'C20 H14 Cl F N2 O5'
_chemical_formula_sum 'C20 H14 Cl F N2 O5'
_chemical_formula_weight 416.8
_space_group_IT_number 19
_symmetry_cell_setting orthorhombic
_symmetry_space_group_name_Hall 'P 2ac 2ab'
_symmetry_space_group_name_H-M 'P 21 21 21'
_atom_sites_solution_hydrogens geom
_atom_sites_solution_primary direct
_atom_sites_solution_secondary difmap
_audit_creation_date 2006-04-11
_audit_creation_method SHELXL-97
_audit_update_record 2007-09-04
_cell_angle_alpha 90.00
_cell_angle_beta 90.00
_cell_angle_gamma 90.00
_cell_formula_units_Z 4
_cell_length_a 5.32926(7)
_cell_length_b 10.77905(18)
_cell_length_c 31.3253(5)
_cell_measurement_reflns_used 36467
_cell_measurement_temperature 120(1)
_cell_measurement_theta_max 26.37
_cell_measurement_theta_min 2.
_cell_volume 1799.46(5)
_computing_cell_refinement 'KUMA CrysAlis'
_computing_data_collection 'KUMA CrysAlis'
_computing_data_reduction 'KUMA CrysAlis'
_computing_molecular_graphics xtal_gx3
_computing_structure_refinement 'SHELXL-97 (Sheldrick, 1997)'
_computing_structure_solution 'SHELXS-97 (Sheldrick, 1990)'
_diffrn_ambient_temperature 120(1)
_diffrn_measured_fraction_theta_full 0.981
_diffrn_measured_fraction_theta_max 0.981
_diffrn_measurement_device_type 'KUMA-6 CCD'
_diffrn_measurement_method \w-scan
_diffrn_radiation_monochromator 'silicon (111)'
_diffrn_radiation_type synchrotron
_diffrn_radiation_wavelength 0.71000
_diffrn_reflns_av_R_equivalents 0.0552
_diffrn_reflns_av_sigmaI/netI 0.0269
_diffrn_reflns_limit_h_max 6
_diffrn_reflns_limit_h_min -6
_diffrn_reflns_limit_k_max 12
_diffrn_reflns_limit_k_min -13
_diffrn_reflns_limit_l_max 39
_diffrn_reflns_limit_l_min -38
_diffrn_reflns_number 36467
_diffrn_reflns_theta_full 26.37
_diffrn_reflns_theta_max 26.37
_diffrn_reflns_theta_min 2.00
_exptl_absorpt_coefficient_mu 0.260
_exptl_absorpt_correction_type empirical
_exptl_absorpt_process_details 'Abscor KUMA (CrisAlys)'
_exptl_crystal_colour colorless
_exptl_crystal_density_diffrn 1.542
_exptl_crystal_density_meas ?
_exptl_crystal_density_method 'not measured'
_exptl_crystal_description needle
_exptl_crystal_F_000 856
_exptl_crystal_size_max .160
_exptl_crystal_size_mid .050
_exptl_crystal_size_min .015
_refine_diff_density_max 0.220
_refine_diff_density_min -0.254
_refine_diff_density_rms 0.052
_refine_ls_abs_structure_details 'Flack H D (1983), Acta Cryst. A39, 876-881'
_refine_ls_abs_structure_Flack 0.00(8)
_refine_ls_extinction_coef 0.0079(9)
_refine_ls_extinction_expression Fc^*^=kFc[1+0.001xFc^2^\l^3^/sin(2\q)]^-1/4^
_refine_ls_extinction_method SHELXL
_refine_ls_goodness_of_fit_ref 1.138
_refine_ls_hydrogen_treatment mixed
_refine_ls_matrix_type full
_refine_ls_number_parameters 268
_refine_ls_number_reflns 3561
_refine_ls_number_restraints 0
_refine_ls_restrained_S_all 1.138
_refine_ls_R_factor_all 0.0526
_refine_ls_R_factor_gt 0.0374
_refine_ls_shift/su_max 0.001
_refine_ls_shift/su_mean 0.000
_refine_ls_structure_factor_coef Fsqd
_refine_ls_weighting_details 'calc w=1/[\s^2^(Fo^2^)+(0.0255P)^2^+1.3991P] where P=(Fo^2^+2Fc^2^)/3'
_refine_ls_weighting_scheme calc
_refine_ls_wR_factor_gt 0.0827
_refine_ls_wR_factor_ref 0.0883
_reflns_number_gt 3024
_reflns_number_total 3561
_reflns_threshold_expression >2sigma(I)
_cod_data_source_file jm701383e_si.cif
_cod_data_source_block (R)-58
_cod_depositor_comments
;
The following automatic conversions were performed:

'_exptl_crystal_density_meas' value 'not_measured' was changed to '?'
- the value is perceived as not measured.

Automatic conversion script
Id: cif_fix_values 3008 2015-01-20 13:52:24Z robertas 
;
_cod_database_code 1504343

loop_
_symmetry_equiv_pos_as_xyz
x,y,z
-x+1/2,-y,z+1/2
x+1/2,-y+1/2,-z
-x,y+1/2,-z+1/2

loop_
_atom_site_label
_atom_site_type_symbol
_atom_site_fract_x
_atom_site_fract_y
_atom_site_fract_z
_atom_site_U_iso_or_equiv
_atom_site_adp_type
_atom_site_occupancy
_atom_site_symmetry_multiplicity
_atom_site_calc_flag
_atom_site_refinement_flags
Cl Cl -0.25585(14) 0.54601(6) 0.10871(2) 0.03576(18) Uani 1 1 d .
F F -0.1834(3) -0.20823(17) 0.02531(6) 0.0458(5) Uani 1 1 d .
O1 O 0.5251(4) 0.27775(18) 0.32101(6) 0.0292(4) Uani 1 1 d .
H1O H 0.419(9) 0.291(5) 0.3420(14) 0.092(16) Uiso 1 1 d .
O2 O 0.1761(4) 0.27189(19) 0.28105(6) 0.0326(5) Uani 1 1 d .
O3 O 0.4148(4) 0.02646(16) 0.21880(6) 0.0279(4) Uani 1 1 d .
O4 O 0.4852(3) 0.12032(17) 0.10516(6) 0.0282(4) Uani 1 1 d .
O5 O -0.1877(4) -0.13416(17) 0.12145(6) 0.0328(5) Uani 1 1 d .
N1 N 0.4341(4) 0.23615(19) 0.20801(7) 0.0232(5) Uani 1 1 d .
N2 N 0.1659(4) -0.02387(19) 0.10635(7) 0.0242(5) Uani 1 1 d .
C1 C 0.4005(5) 0.2706(2) 0.28416(9) 0.0260(6) Uani 1 1 d .
C2 C 0.5758(5) 0.2614(2) 0.24625(8) 0.0242(6) Uani 1 1 d .
H2A H 0.6690 0.3402 0.2429 0.029 Uiso 1 1 calc R
H2B H 0.6990 0.1941 0.2511 0.029 Uiso 1 1 calc R
C3 C 0.2847(5) 0.3241(2) 0.18597(8) 0.0232(5) Uani 1 1 d .
C4 C 0.2894(5) 0.4511(2) 0.18984(8) 0.0292(6) Uani 1 1 d .
H4 H 0.4049 0.4915 0.2083 0.035 Uiso 1 1 calc R
C5 C 0.1171(5) 0.5185(2) 0.16547(9) 0.0292(6) Uani 1 1 d .
H5 H 0.1149 0.6064 0.1672 0.035 Uiso 1 1 calc R
C6 C -0.0495(5) 0.4585(2) 0.13887(8) 0.0267(6) Uani 1 1 d .
C7 C -0.0522(5) 0.3292(2) 0.13481(8) 0.0243(6) Uani 1 1 d .
H7 H -0.1672 0.2888 0.1163 0.029 Uiso 1 1 calc R
C8 C 0.1191(5) 0.2624(2) 0.15882(8) 0.0217(5) Uani 1 1 d .
C9 C 0.3513(5) 0.1190(2) 0.19952(8) 0.0214(5) Uani 1 1 d .
C10 C 0.1673(5) 0.1250(2) 0.16192(8) 0.0218(5) Uani 1 1 d .
C11 C 0.2992(5) 0.0772(2) 0.12129(8) 0.0235(6) Uani 1 1 d .
C12 C -0.0553(5) 0.0368(2) 0.16761(8) 0.0242(5) Uani 1 1 d .
H12A H -0.0415 -0.0089 0.1949 0.029 Uiso 1 1 calc R
H12B H -0.2154 0.0834 0.1674 0.029 Uiso 1 1 calc R
C13 C -0.0430(5) -0.0509(2) 0.13053(8) 0.0247(5) Uani 1 1 d .
C14 C 0.2306(6) -0.0911(2) 0.06705(8) 0.0278(6) Uani 1 1 d .
H14A H 0.1862 -0.1799 0.0702 0.033 Uiso 1 1 calc R
H14B H 0.4134 -0.0854 0.0619 0.033 Uiso 1 1 calc R
C15 C 0.0893(5) -0.0360(3) 0.02958(8) 0.0281(6) Uani 1 1 d .
C16 C 0.1588(6) 0.0786(3) 0.01322(9) 0.0337(7) Uani 1 1 d .
H16 H 0.3000 0.1206 0.0248 0.040 Uiso 1 1 calc R
C17 C 0.0250(7) 0.1327(3) -0.01975(10) 0.0434(8) Uani 1 1 d .
H17 H 0.0744 0.2112 -0.0307 0.052 Uiso 1 1 calc R
C18 C -0.1798(7) 0.0725(3) -0.03675(10) 0.0481(9) Uani 1 1 d .
H18 H -0.2730 0.1105 -0.0591 0.058 Uiso 1 1 calc R
C19 C -0.2507(6) -0.0422(3) -0.02172(9) 0.0429(7) Uani 1 1 d .
H19 H -0.3909 -0.0843 -0.0336 0.051 Uiso 1 1 calc R
C20 C -0.1137(5) -0.0943(3) 0.01090(9) 0.0343(7) Uani 1 1 d .

loop_
_atom_site_aniso_label
_atom_site_aniso_U_11
_atom_site_aniso_U_22
_atom_site_aniso_U_33
_atom_site_aniso_U_23
_atom_site_aniso_U_13
_atom_site_aniso_U_12
Cl 0.0368(4) 0.0322(3) 0.0383(4) 0.0028(3) -0.0065(3) 0.0085(3)
F 0.0408(11) 0.0440(10) 0.0526(11) -0.0100(9) -0.0022(9) -0.0107(8)
O1 0.0296(11) 0.0311(10) 0.0269(10) -0.0004(8) -0.0033(9) 0.0011(9)
O2 0.0237(11) 0.0371(11) 0.0371(11) -0.0017(9) -0.0015(9) 0.0014(8)
O3 0.0322(10) 0.0194(9) 0.0321(10) 0.0002(8) -0.0033(9) 0.0018(8)
O4 0.0224(9) 0.0296(10) 0.0328(10) -0.0030(9) 0.0031(8) -0.0052(8)
O5 0.0357(11) 0.0290(10) 0.0336(10) -0.0028(8) -0.0003(9) -0.0123(9)
N1 0.0231(11) 0.0192(11) 0.0272(11) -0.0023(9) -0.0029(9) 0.0011(9)
N2 0.0247(11) 0.0218(11) 0.0261(10) -0.0044(9) 0.0008(9) -0.0025(9)
C1 0.0290(16) 0.0203(13) 0.0288(14) -0.0005(11) -0.0042(12) 0.0018(11)
C2 0.0221(14) 0.0242(13) 0.0264(13) -0.0030(11) -0.0050(11) 0.0009(11)
C3 0.0208(13) 0.0214(12) 0.0275(13) 0.0012(10) 0.0005(12) 0.0026(11)
C4 0.0312(15) 0.0219(13) 0.0347(14) -0.0035(11) -0.0055(12) 0.0021(13)
C5 0.0336(15) 0.0200(13) 0.0339(15) 0.0004(11) -0.0016(13) 0.0005(11)
C6 0.0269(14) 0.0237(13) 0.0296(13) 0.0023(12) -0.0008(12) 0.0029(12)
C7 0.0215(13) 0.0275(13) 0.0238(13) -0.0012(11) -0.0011(11) -0.0003(11)
C8 0.0202(13) 0.0182(12) 0.0266(13) -0.0018(10) 0.0009(11) 0.0007(10)
C9 0.0204(12) 0.0181(13) 0.0257(13) -0.0046(11) 0.0016(11) -0.0002(10)
C10 0.0214(13) 0.0182(12) 0.0260(13) -0.0016(11) 0.0018(11) -0.0023(10)
C11 0.0220(14) 0.0226(13) 0.0260(13) -0.0012(10) -0.0023(11) 0.0002(10)
C12 0.0220(12) 0.0217(13) 0.0291(13) -0.0024(11) -0.0007(11) -0.0027(11)
C13 0.0240(13) 0.0213(13) 0.0289(13) -0.0004(11) -0.0009(11) -0.0014(11)
C14 0.0291(14) 0.0260(13) 0.0284(13) -0.0084(10) 0.0014(13) 0.0031(12)
C15 0.0275(14) 0.0295(15) 0.0273(13) -0.0078(12) 0.0000(12) 0.0055(12)
C16 0.0388(17) 0.0314(16) 0.0307(15) -0.0057(12) 0.0005(13) 0.0042(13)
C17 0.053(2) 0.0427(19) 0.0343(16) 0.0010(14) -0.0026(16) 0.0152(16)
C18 0.046(2) 0.062(2) 0.0357(16) -0.0080(15) -0.0084(15) 0.0261(18)
C19 0.0313(15) 0.056(2) 0.0409(16) -0.0150(16) -0.0099(15) 0.0094(18)
C20 0.0256(15) 0.0415(17) 0.0359(16) -0.0110(13) 0.0013(13) 0.0022(13)

loop_
_atom_type_symbol
_atom_type_description
_atom_type_scat_dispersion_real
_atom_type_scat_dispersion_imag
_atom_type_scat_source
C C 0.0033 0.0016 'International Tables Vol C Tables 4.2.6.8 and 6.1.1.4'
H H 0.0000 0.0000 'International Tables Vol C Tables 4.2.6.8 and 6.1.1.4'
N N 0.0061 0.0033 'International Tables Vol C Tables 4.2.6.8 and 6.1.1.4'
O O 0.0106 0.0060 'International Tables Vol C Tables 4.2.6.8 and 6.1.1.4'
F F 0.0171 0.0103 'International Tables Vol C Tables 4.2.6.8 and 6.1.1.4'
Cl Cl 0.1484 0.1585 'International Tables Vol C Tables 4.2.6.8 and 6.1.1.4'

loop_
_geom_angle_atom_site_label_1
_geom_angle_atom_site_label_2
_geom_angle_atom_site_label_3
_geom_angle
C9 N1 C3 110.0(2)
C9 N1 C2 120.4(2)
C3 N1 C2 124.9(2)
C13 N2 C11 113.3(2)
C13 N2 C14 123.1(2)
C11 N2 C14 123.5(2)
O2 C1 O1 124.4(3)
O2 C1 C2 123.5(3)
O1 C1 C2 112.1(2)
N1 C2 C1 109.9(2)
C4 C3 C8 122.7(2)
C4 C3 N1 127.8(2)
C8 C3 N1 109.5(2)
C3 C4 C5 117.2(2)
C6 C5 C4 120.7(2)
C5 C6 C7 121.9(2)
C5 C6 Cl 119.0(2)
C7 C6 Cl 119.1(2)
C8 C7 C6 117.5(2)
C7 C8 C3 120.1(2)
C7 C8 C10 131.2(2)
C3 C8 C10 108.8(2)
O3 C9 N1 125.0(2)
O3 C9 C10 126.5(2)
N1 C9 C10 108.5(2)
C8 C10 C12 119.1(2)
C8 C10 C9 101.5(2)
C12 C10 C9 112.3(2)
C8 C10 C11 110.7(2)
C12 C10 C11 104.00(19)
C9 C10 C11 109.2(2)
O4 C11 N2 125.8(2)
O4 C11 C10 126.3(2)
N2 C11 C10 107.9(2)
C13 C12 C10 105.5(2)
O5 C13 N2 122.6(2)
O5 C13 C12 128.2(2)
N2 C13 C12 109.2(2)
N2 C14 C15 109.8(2)
C20 C15 C16 117.2(3)
C20 C15 C14 122.6(3)
C16 C15 C14 120.2(2)
C17 C16 C15 120.9(3)
C18 C17 C16 119.9(3)
C19 C18 C17 120.6(3)
C18 C19 C20 118.4(3)
F C20 C19 118.1(3)
F C20 C15 118.9(3)
C19 C20 C15 123.0(3)

loop_
_geom_bond_atom_site_label_1
_geom_bond_atom_site_label_2
_geom_bond_distance
Cl C6 1.730(3)
F C20 1.360(4)
O1 C1 1.334(3)
O2 C1 1.200(3)
O3 C9 1.214(3)
O4 C11 1.206(3)
O5 C13 1.217(3)
N1 C9 1.363(3)
N1 C3 1.418(3)
N1 C2 1.442(3)
N2 C13 1.377(3)
N2 C11 1.382(3)
N2 C14 1.470(3)
C1 C2 1.514(4)
C3 C4 1.375(4)
C3 C8 1.394(4)
C4 C5 1.397(4)
C5 C6 1.378(4)
C6 C7 1.400(4)
C7 C8 1.385(4)
C8 C10 1.507(3)
C9 C10 1.534(4)
C10 C12 1.530(3)
C10 C11 1.543(3)
C12 C13 1.499(3)
C14 C15 1.516(4)
C15 C20 1.381(4)
C15 C16 1.388(4)
C16 C17 1.383(4)
C17 C18 1.377(5)
C18 C19 1.375(5)
C19 C20 1.376(4)

loop_
_geom_hbond_atom_site_label_D
_geom_hbond_atom_site_label_H
_geom_hbond_atom_site_label_A
_geom_hbond_distance_DH
_geom_hbond_distance_HA
_geom_hbond_distance_DA
_geom_hbond_angle_DHA
_geom_hbond_site_symmetry_A
O1 H1O O5 0.88(5) 1.87(5) 2.717(3) 162(5) 4

loop_
_cod_related_entry_id
_cod_related_entry_code
_cod_related_entry_database
1 23317029 ChemSpider
